data_9012664
loop_
_publ_author_name
'Yakubovich, O. V.'
'Massa, W.'
'Gavrilenko, P. G.'
'Pekov, I. V.'

_publ_section_title
;
 Crystal structure of chabazite K
 Sample: T = 193 K
;
_journal_name_full 'Crystallography Reports'
_journal_page_first 544
_journal_page_last 553
_journal_paper_doi 10.1134/1.1996728
_journal_volume 50
_journal_year 2005
_chemical_compound_source 'Khibiny alkaline massif, Kola Peninsula, Russia'
_chemical_formula_sum 'Al3.996 Ca0.84 H75 K1.333 Na1.02 O36.168 Si8.004'
_chemical_name_mineral Chabazite-K
_space_group_IT_number 166
_symmetry_space_group_name_Hall '-R 3 2"'
_symmetry_space_group_name_H-M 'R -3 m :H'
_cell_angle_alpha 90
_cell_angle_beta 90
_cell_angle_gamma 120
_cell_length_a 13.831
_cell_length_b 13.831
_cell_length_c 15.023
_cell_volume 2488.826
_database_code_amcsd 0012392
_diffrn_ambient_temperature 193
_exptl_crystal_density_diffrn 2.194
_cod_original_cell_volume 2488.825
_cod_original_sg_symbol_H-M 'R -3 m'
_cod_original_formula_sum 'K1.333 Na1.02 Ca.84 (Al3.996 Si8.004) O36.168 H75'
_cod_database_code 9012664

loop_
_space_group_symop_operation_xyz
x,y,z
2/3+x,1/3+y,1/3+z
1/3+x,2/3+y,2/3+z
x,x-y,z
2/3+x,1/3+x-y,1/3+z
1/3+x,2/3+x-y,2/3+z
y,x,-z
2/3+y,1/3+x,1/3-z
1/3+y,2/3+x,2/3-z
-x+y,y,z
2/3-x+y,1/3+y,1/3+z
1/3-x+y,2/3+y,2/3+z
-x,-x+y,-z
2/3-x,1/3-x+y,1/3-z
1/3-x,2/3-x+y,2/3-z
-y,-x,z
2/3-y,1/3-x,1/3+z
1/3-y,2/3-x,2/3+z
x-y,-y,-z
2/3+x-y,1/3-y,1/3-z
1/3+x-y,2/3-y,2/3-z
y,-x+y,-z
2/3+y,1/3-x+y,1/3-z
1/3+y,2/3-x+y,2/3-z
-x+y,-x,z
2/3-x+y,1/3-x,1/3+z
1/3-x+y,2/3-x,2/3+z
-x,-y,-z
2/3-x,1/3-y,1/3-z
1/3-x,2/3-y,2/3-z
-y,x-y,z
2/3-y,1/3+x-y,1/3+z
1/3-y,2/3+x-y,2/3+z
x-y,x,-z
2/3+x-y,1/3+x,1/3-z
1/3+x-y,2/3+x,2/3-z

loop_
_atom_site_label
_atom_site_fract_x
_atom_site_fract_y
_atom_site_fract_z
_atom_site_occupancy
_atom_site_type_symbol
_atom_site_attached_hydrogens
K1 0.66667 0.33333 0.06130 0.55020 K 0
K2 0.66667 0.33333 0.02680 0.11640 K 0
Na1 0.00000 0.00000 0.09980 0.35400 Na 0
Na2 0.63410 0.31705 0.09390 0.05200 Na 0
Ca 0.11660 -0.11660 -0.03790 0.14000 Ca 0
Al 0.10485 0.43831 0.06199 0.33300 Al 0
Si 0.10485 0.43831 0.06199 0.66700 Si 0
O1 0.42743 0.21372 -0.03306 1.00000 O 0
O2 0.34846 0.00000 0.00000 1.00000 O 0
O3 0.07040 0.40373 0.16667 1.00000 O 0
O4 0.56780 0.13559 -0.04210 1.00000 O 0
Wat5 0.34300 0.17150 0.18800 0.31400 O 2
Wat6 0.13800 0.00000 0.00000 0.39400 O 2
Wat7 0.66667 0.33333 0.83333 0.03600 O 2
Wat8 0.14200 0.07100 0.06300 0.16200 O 2
Wat9 0.09000 -0.09000 0.16270 0.28400 O 2
Wat10 0.01860 -0.14220 0.14980 0.32800 O 2
Wat11 0.33333 0.19650 0.16667 0.18800 O 2
Wat12 0.00000 0.00000 0.06700 0.07200 O 2

loop_
_cod_changelog_entry_id
_cod_changelog_entry_author
_cod_changelog_entry_date
_cod_changelog_entry_text
1
;cod-tools version 3.8.0
Id: cif_guess_AMCSD_atom_types 9581 2023-05-17 12:35:41Z saulius
;
2023-05-23T09:21:42+03:00
;Derived atom types and hydrogen counts
from atom names that follow the AMCSD naming convention
(Wat == water, O-H == hydroxyl).
;

loop_
_cod_related_entry_id
_cod_related_entry_database
_cod_related_entry_code
1 AMCSD 0012392

_cell_formula_units_Z 3
